data_4038999
loop_
_publ_author_name
'N\'eron, S\'ebastien'
'Morency, Mathieu'
'Chen, Liguo'
'Maris, Thierry'
'Rocherfort, Dominic'
'Iftimie, Radu'
'Wuest, James D.'

_publ_contact_author_id_orcid 0000-0001-9731-4046
_publ_section_title
;
 Diphenoquinone Redux
;
_journal_name_full 'Journal of Organic Chemistry'
_journal_page_first 7673
_journal_page_last 7695
_journal_paper_doi 10.1021/acs.joc.2c00260
_journal_volume 87
_journal_year 2022
_chemical_formula_moiety 'C25 H12 O4'
_chemical_formula_sum 'C25 H12 O4'
_chemical_formula_weight 376.35
_space_group_crystal_system orthorhombic
_space_group_IT_number 61
_space_group_name_Hall '-P 2ac 2ab'
_space_group_name_H-M_alt 'P b c a'
_atom_sites_solution_hydrogens difmap
_atom_sites_solution_primary dual
_audit_contact_author_email thierry.maris@umontreal.ca
_audit_contact_author_name 'Thierry Maris'
_audit_contact_author_phone '+1 514 340 4711 2579'
_audit_creation_date 2022-04-23
_audit_creation_method
;
Olex2 1.5
(compiled 2022.04.07 svn.rca3783a0 for OlexSys, GUI svn.r6498)
;
_cell_angle_alpha 90
_cell_angle_beta 90
_cell_angle_gamma 90
_cell_formula_units_Z 8
_cell_length_a 12.8587(3)
_cell_length_b 8.9635(2)
_cell_length_c 30.2132(7)
_cell_measurement_reflns_used 6368
_cell_measurement_temperature 100
_cell_measurement_theta_max 71.204
_cell_measurement_theta_min 2.925
_cell_volume 3482.34(14)
_computing_cell_refinement
;
SAINT (2020) V8.40B; Integration Software for Single Crystal Data.
Bruker AXS Inc., Madison, WI 53719-1173.
;
_computing_data_collection
;
APEX 3 (2019) Bruker AXS Inc., Madison, WI 53719-1173.
;
_computing_data_reduction
;
SAINT (2020) V8.40B; Integration Software for Single Crystal Data.
Bruker AXS Inc., Madison, WI 53719-1173.
;
_computing_molecular_graphics 'Olex2 1.5 (Dolomanov et al., 2009)'
_computing_publication_material 'Olex2 1.5 (Dolomanov et al., 2009)'
_computing_structure_refinement 'XL  (Sheldrick, 2008)'
_computing_structure_solution 'SHELXT 2018/2 (Sheldrick, 2018)'
_diffrn_ambient_temperature 100
_diffrn_detector 'CCD area detector'
_diffrn_detector_area_resol_mean 8.3
_diffrn_detector_type 'Bruker APEX2 CCD'
_diffrn_measured_fraction_theta_full 1.000
_diffrn_measured_fraction_theta_max 0.999
_diffrn_measurement_device 'three-circle diffractometer'
_diffrn_measurement_device_type 'Bruker Smart APEX'
_diffrn_measurement_method '\w scans'
_diffrn_radiation_collimation 'Focusing mirrors'
_diffrn_radiation_monochromator 'Quazar MX Mirror Optics'
_diffrn_radiation_probe x-ray
_diffrn_radiation_type 'Cu K\a'
_diffrn_radiation_wavelength 1.54178
_diffrn_reflns_av_R_equivalents 0.0422
_diffrn_reflns_av_unetI/netI 0.0162
_diffrn_reflns_Laue_measured_fraction_full 1.000
_diffrn_reflns_Laue_measured_fraction_max 0.999
_diffrn_reflns_limit_h_max 15
_diffrn_reflns_limit_h_min -14
_diffrn_reflns_limit_k_max 11
_diffrn_reflns_limit_k_min -11
_diffrn_reflns_limit_l_max 37
_diffrn_reflns_limit_l_min -37
_diffrn_reflns_number 45581
_diffrn_reflns_point_group_measured_fraction_full 1.000
_diffrn_reflns_point_group_measured_fraction_max 0.999
_diffrn_reflns_theta_full 67.679
_diffrn_reflns_theta_max 72.110
_diffrn_reflns_theta_min 2.925
_diffrn_source 'Microfocus Source'
_diffrn_source_current 0.65
_diffrn_source_power 0.029119999999999997
_diffrn_source_target Cu
_diffrn_source_type 'Incoatec I\mS High Brilliance Microsource'
_diffrn_source_voltage 44.8
_exptl_absorpt_coefficient_mu 0.797
_exptl_absorpt_correction_T_max 0.3857
_exptl_absorpt_correction_T_min 0.2847
_exptl_absorpt_correction_type multi-scan
_exptl_absorpt_process_details
;
SADABS-2016/2 (Bruker,2016/2) was used for absorption correction.
wR2(int) was 0.1666 before and 0.0514 after correction.
The Ratio of minimum to maximum transmission is 0.7381.
The \l/2 correction factor is Not present.
;
_exptl_crystal_colour 'clear light orange'
_exptl_crystal_colour_lustre clear
_exptl_crystal_colour_modifier light
_exptl_crystal_colour_primary orange
_exptl_crystal_density_diffrn 1.436
_exptl_crystal_description Block
_exptl_crystal_F_000 1552
_exptl_crystal_recrystallization_method 'crystallised from DCM/Cyclohexane'
_exptl_crystal_size_max 0.23
_exptl_crystal_size_mid 0.11
_exptl_crystal_size_min 0.1
_refine_diff_density_max 0.223
_refine_diff_density_min -0.141
_refine_diff_density_rms 0.039
_refine_ls_extinction_coef .
_refine_ls_extinction_method none
_refine_ls_goodness_of_fit_ref 1.033
_refine_ls_hydrogen_treatment refall
_refine_ls_matrix_type full
_refine_ls_number_parameters 310
_refine_ls_number_reflns 3419
_refine_ls_number_restraints 0
_refine_ls_restrained_S_all 1.033
_refine_ls_R_factor_all 0.0456
_refine_ls_R_factor_gt 0.0376
_refine_ls_shift/su_max 0.000
_refine_ls_shift/su_mean 0.000
_refine_ls_structure_factor_coef Fsqd
_refine_ls_weighting_details 'w=1/[\s^2^(Fo^2^)+(0.0576P)^2^+0.9370P] where P=(Fo^2^+2Fc^2^)/3'
_refine_ls_weighting_scheme calc
_refine_ls_wR_factor_gt 0.0974
_refine_ls_wR_factor_ref 0.1038
_reflns_Friedel_coverage 0.000
_reflns_Friedel_fraction_full .
_reflns_Friedel_fraction_max .
_reflns_number_gt 2885
_reflns_number_total 3419
_reflns_threshold_expression 'I > 2\s(I)'
_cod_data_source_file BisDPQ_100K.cif
_cod_data_source_block jw2343
_cod_database_code 4038999
_shelx_estimated_absorpt_t_max 0.925
_shelx_estimated_absorpt_t_min 0.838

loop_
_space_group_symop_id
_space_group_symop_operation_xyz
1 'x, y, z'
2 '-x+1/2, -y, z+1/2'
3 '-x, y+1/2, -z+1/2'
4 'x+1/2, -y+1/2, -z'
5 '-x, -y, -z'
6 'x-1/2, y, -z-1/2'
7 'x, -y-1/2, z-1/2'
8 '-x-1/2, y-1/2, z'

loop_
_atom_site_label
_atom_site_type_symbol
_atom_site_fract_x
_atom_site_fract_y
_atom_site_fract_z
_atom_site_U_iso_or_equiv
_atom_site_adp_type
_atom_site_occupancy
_atom_site_site_symmetry_order
_atom_site_calc_flag
_atom_site_refinement_flags_posn
_atom_site_refinement_flags_adp
_atom_site_refinement_flags_occupancy
_atom_site_disorder_assembly
_atom_site_disorder_group
O1 O 0.75949(8) 0.26292(15) 0.46807(4) 0.0479(3) Uani 1 1 d . . . . .
O2 O 0.14174(8) 0.64062(14) 0.34955(4) 0.0456(3) Uani 1 1 d . . . . .
O3 O 0.60250(9) 0.16287(12) 0.25025(3) 0.0434(3) Uani 1 1 d . . . . .
O4 O 0.57790(9) 1.04121(13) 0.41536(4) 0.0485(3) Uani 1 1 d . . . . .
C1 C 0.51383(10) 0.52164(16) 0.36840(4) 0.0319(3) Uani 1 1 d . . . . .
C2 C 0.55408(11) 0.43451(16) 0.40831(4) 0.0314(3) Uani 1 1 d . . . . .
C3 C 0.65132(11) 0.39237(18) 0.41800(5) 0.0376(3) Uani 1 1 d . . . . .
H3 H 0.7094(15) 0.412(2) 0.3986(6) 0.050(5) Uiso 1 1 d . . . . .
C4 C 0.67213(11) 0.30758(18) 0.45859(5) 0.0378(3) Uani 1 1 d . . . . .
C5 C 0.58260(12) 0.27619(18) 0.48778(5) 0.0381(3) Uani 1 1 d . . . . .
H5 H 0.5979(14) 0.214(2) 0.5145(6) 0.045(5) Uiso 1 1 d . . . . .
C6 C 0.48533(11) 0.32024(17) 0.47809(5) 0.0354(3) Uani 1 1 d . . . . .
H6 H 0.4274(14) 0.2980(19) 0.4976(6) 0.041(4) Uiso 1 1 d . . . . .
C7 C 0.46789(11) 0.40009(15) 0.43749(4) 0.0318(3) Uani 1 1 d . . . . .
C8 C 0.37680(11) 0.45391(16) 0.41967(4) 0.0316(3) Uani 1 1 d . . . . .
C9 C 0.27300(11) 0.45314(17) 0.43768(5) 0.0360(3) Uani 1 1 d . . . . .
H9 H 0.2616(14) 0.408(2) 0.4663(6) 0.047(5) Uiso 1 1 d . . . . .
C10 C 0.19583(11) 0.51655(18) 0.41433(5) 0.0372(3) Uani 1 1 d . . . . .
H10 H 0.1276(15) 0.522(2) 0.4258(6) 0.047(5) Uiso 1 1 d . . . . .
C11 C 0.21353(11) 0.58279(17) 0.37028(5) 0.0356(3) Uani 1 1 d . . . . .
C12 C 0.31963(11) 0.57964(17) 0.35240(5) 0.0346(3) Uani 1 1 d . . . . .
H12 H 0.3300(14) 0.625(2) 0.3232(6) 0.041(4) Uiso 1 1 d . . . . .
C13 C 0.39643(11) 0.52103(16) 0.37701(4) 0.0314(3) Uani 1 1 d . . . . .
C14 C 0.54997(10) 0.46257(16) 0.32346(4) 0.0320(3) Uani 1 1 d . . . . .
C15 C 0.54558(11) 0.32370(17) 0.30739(5) 0.0342(3) Uani 1 1 d . . . . .
H15 H 0.5124(13) 0.2443(19) 0.3231(6) 0.036(4) Uiso 1 1 d . . . . .
C16 C 0.59412(11) 0.29129(17) 0.26416(5) 0.0358(3) Uani 1 1 d . . . . .
C17 C 0.63391(12) 0.41842(19) 0.23849(5) 0.0398(3) Uani 1 1 d . . . . .
H17 H 0.6632(13) 0.3895(19) 0.2090(6) 0.040(4) Uiso 1 1 d . . . . .
C18 C 0.63598(12) 0.55751(19) 0.25473(5) 0.0388(3) Uani 1 1 d . . . . .
H18 H 0.6650(15) 0.638(2) 0.2385(6) 0.045(5) Uiso 1 1 d . . . . .
C19 C 0.59693(11) 0.58368(17) 0.29875(5) 0.0344(3) Uani 1 1 d . . . . .
C20 C 0.59773(11) 0.71212(17) 0.32354(5) 0.0346(3) Uani 1 1 d . . . . .
C21 C 0.63542(12) 0.85917(18) 0.31316(5) 0.0388(3) Uani 1 1 d . . . . .
H21 H 0.6649(14) 0.874(2) 0.2850(6) 0.044(5) Uiso 1 1 d . . . . .
C22 C 0.62970(12) 0.96646(18) 0.34394(5) 0.0401(3) Uani 1 1 d . . . . .
H22 H 0.6544(14) 1.065(2) 0.3387(6) 0.042(5) Uiso 1 1 d . . . . .
C23 C 0.58413(11) 0.94045(17) 0.38798(5) 0.0384(3) Uani 1 1 d . . . . .
C24 C 0.54608(11) 0.78960(17) 0.39757(5) 0.0363(3) Uani 1 1 d . . . . .
H24 H 0.5151(13) 0.771(2) 0.4265(6) 0.042(4) Uiso 1 1 d . . . . .
C25 C 0.55246(10) 0.68347(16) 0.36664(5) 0.0326(3) Uani 1 1 d . . . . .

loop_
_atom_site_aniso_label
_atom_site_aniso_U_11
_atom_site_aniso_U_22
_atom_site_aniso_U_33
_atom_site_aniso_U_23
_atom_site_aniso_U_13
_atom_site_aniso_U_12
O1 0.0339(5) 0.0674(8) 0.0424(6) 0.0122(5) -0.0016(5) 0.0077(5)
O2 0.0357(6) 0.0635(7) 0.0377(6) 0.0021(5) -0.0031(4) 0.0100(5)
O3 0.0473(6) 0.0465(6) 0.0363(5) -0.0042(5) 0.0035(4) -0.0004(5)
O4 0.0470(6) 0.0422(6) 0.0562(7) -0.0072(5) 0.0007(5) 0.0003(5)
C1 0.0295(7) 0.0366(7) 0.0294(7) 0.0019(6) 0.0000(5) 0.0003(5)
C2 0.0320(7) 0.0340(7) 0.0282(7) 0.0003(5) 0.0006(5) -0.0006(5)
C3 0.0307(7) 0.0482(8) 0.0340(7) 0.0056(6) 0.0032(6) 0.0003(6)
C4 0.0332(7) 0.0467(8) 0.0335(7) 0.0030(6) -0.0023(6) 0.0031(6)
C5 0.0390(8) 0.0451(8) 0.0303(7) 0.0055(6) 0.0002(6) 0.0052(6)
C6 0.0353(7) 0.0422(8) 0.0287(7) 0.0038(6) 0.0034(6) 0.0016(6)
C7 0.0318(7) 0.0335(7) 0.0301(7) -0.0003(5) 0.0003(5) -0.0009(5)
C8 0.0321(7) 0.0325(7) 0.0302(7) -0.0001(5) -0.0004(5) -0.0018(5)
C9 0.0325(7) 0.0426(8) 0.0329(7) 0.0043(6) 0.0026(5) -0.0015(6)
C10 0.0295(7) 0.0458(8) 0.0363(8) 0.0012(6) 0.0029(6) -0.0005(6)
C11 0.0328(7) 0.0417(8) 0.0322(7) -0.0032(6) -0.0043(5) 0.0022(6)
C12 0.0344(7) 0.0395(8) 0.0298(7) 0.0013(6) -0.0002(5) 0.0011(6)
C13 0.0308(7) 0.0335(7) 0.0299(7) -0.0006(5) 0.0014(5) -0.0013(5)
C14 0.0267(6) 0.0411(8) 0.0282(6) 0.0038(6) 0.0004(5) 0.0014(5)
C15 0.0297(7) 0.0405(8) 0.0323(7) 0.0034(6) 0.0009(5) -0.0017(6)
C16 0.0316(7) 0.0437(8) 0.0321(7) 0.0004(6) -0.0026(5) -0.0004(6)
C17 0.0389(8) 0.0510(9) 0.0293(7) 0.0027(6) 0.0030(6) 0.0017(7)
C18 0.0384(8) 0.0454(8) 0.0325(7) 0.0067(6) 0.0039(6) -0.0014(6)
C19 0.0299(7) 0.0414(8) 0.0319(7) 0.0052(6) -0.0002(5) 0.0005(6)
C20 0.0295(7) 0.0408(8) 0.0336(7) 0.0062(6) -0.0006(5) 0.0006(6)
C21 0.0355(7) 0.0422(8) 0.0386(8) 0.0074(6) 0.0020(6) -0.0030(6)
C22 0.0337(7) 0.0377(8) 0.0491(9) 0.0072(7) -0.0023(6) -0.0012(6)
C23 0.0311(7) 0.0397(8) 0.0444(8) -0.0015(7) -0.0034(6) 0.0021(6)
C24 0.0332(7) 0.0414(8) 0.0343(7) 0.0015(6) 0.0004(6) 0.0006(6)
C25 0.0274(6) 0.0379(7) 0.0324(7) 0.0049(6) -0.0018(5) 0.0010(5)

loop_
_atom_type_symbol
_atom_type_description
_atom_type_scat_dispersion_real
_atom_type_scat_dispersion_imag
_atom_type_scat_source
C C 0.0181 0.0091 'International Tables Vol C Tables 4.2.6.8 and 6.1.1.4'
H H 0.0000 0.0000 'International Tables Vol C Tables 4.2.6.8 and 6.1.1.4'
O O 0.0492 0.0322 'International Tables Vol C Tables 4.2.6.8 and 6.1.1.4'

loop_
_geom_angle_atom_site_label_1
_geom_angle_atom_site_label_2
_geom_angle_atom_site_label_3
_geom_angle
_geom_angle_site_symmetry_1
_geom_angle_site_symmetry_3
C2 C1 C13 101.43(11) . .
C2 C1 C14 114.89(11) . .
C2 C1 C25 113.66(11) . .
C13 C1 C25 109.17(11) . .
C14 C1 C13 116.67(11) . .
C14 C1 C25 101.43(11) . .
C3 C2 C1 129.31(13) . .
C3 C2 C7 121.41(13) . .
C7 C2 C1 109.27(12) . .
C2 C3 H3 122.5(11) . .
C2 C3 C4 119.95(13) . .
C4 C3 H3 117.5(11) . .
O1 C4 C3 122.10(14) . .
O1 C4 C5 120.80(14) . .
C3 C4 C5 117.10(13) . .
C4 C5 H5 115.8(11) . .
C6 C5 C4 122.63(13) . .
C6 C5 H5 121.5(11) . .
C5 C6 H6 121.5(10) . .
C5 C6 C7 118.51(13) . .
C7 C6 H6 120.0(10) . .
C6 C7 C2 120.37(12) . .
C8 C7 C2 109.75(12) . .
C8 C7 C6 129.87(13) . .
C7 C8 C9 129.68(13) . .
C7 C8 C13 110.27(12) . .
C9 C8 C13 120.05(12) . .
C8 C9 H9 118.7(11) . .
C10 C9 C8 118.92(13) . .
C10 C9 H9 122.4(11) . .
C9 C10 H10 121.0(11) . .
C9 C10 C11 122.01(13) . .
C11 C10 H10 117.0(11) . .
O2 C11 C10 120.88(14) . .
O2 C11 C12 121.22(14) . .
C12 C11 C10 117.89(12) . .
C11 C12 H12 116.7(11) . .
C13 C12 C11 119.16(13) . .
C13 C12 H12 124.1(11) . .
C8 C13 C1 108.97(12) . .
C12 C13 C1 128.99(13) . .
C12 C13 C8 121.89(13) . .
C15 C14 C1 129.17(13) . .
C15 C14 C19 121.86(13) . .
C19 C14 C1 108.94(12) . .
C14 C15 H15 122.1(10) . .
C14 C15 C16 119.11(13) . .
C16 C15 H15 118.8(10) . .
O3 C16 C15 121.55(14) . .
O3 C16 C17 120.96(14) . .
C17 C16 C15 117.48(13) . .
C16 C17 H17 113.5(10) . .
C18 C17 C16 122.32(14) . .
C18 C17 H17 124.0(10) . .
C17 C18 H18 121.8(11) . .
C17 C18 C19 118.86(14) . .
C19 C18 H18 119.3(11) . .
C18 C19 C14 119.92(14) . .
C20 C19 C14 110.49(12) . .
C20 C19 C18 129.59(14) . .
C19 C20 C21 130.64(14) . .
C19 C20 C25 109.78(13) . .
C21 C20 C25 119.58(14) . .
C20 C21 H21 117.6(11) . .
C22 C21 C20 119.18(14) . .
C22 C21 H21 123.2(11) . .
C21 C22 H22 122.1(11) . .
C21 C22 C23 122.38(15) . .
C23 C22 H22 115.5(11) . .
O4 C23 C22 121.23(15) . .
O4 C23 C24 121.56(14) . .
C24 C23 C22 117.20(14) . .
C23 C24 H24 118.3(11) . .
C25 C24 C23 119.84(14) . .
C25 C24 H24 121.8(11) . .
C20 C25 C1 109.20(12) . .
C24 C25 C1 128.97(13) . .
C24 C25 C20 121.80(14) . .

loop_
_geom_bond_atom_site_label_1
_geom_bond_atom_site_label_2
_geom_bond_distance
_geom_bond_site_symmetry_2
O1 C4 1.2265(18) .
O2 C11 1.2300(18) .
O3 C16 1.2302(18) .
O4 C23 1.2272(19) .
C1 C2 1.5270(19) .
C1 C13 1.5318(19) .
C1 C14 1.5296(19) .
C1 C25 1.534(2) .
C2 C3 1.339(2) .
C2 C7 1.4495(19) .
C3 H3 0.967(19) .
C3 C4 1.467(2) .
C4 C5 1.477(2) .
C5 H5 0.998(19) .
C5 C6 1.344(2) .
C6 H6 0.970(18) .
C6 C7 1.4377(19) .
C7 C8 1.376(2) .
C8 C9 1.4415(19) .
C8 C13 1.4446(19) .
C9 H9 0.966(19) .
C9 C10 1.344(2) .
C10 H10 0.944(19) .
C10 C11 1.475(2) .
C11 C12 1.468(2) .
C12 H12 0.982(18) .
C12 C13 1.343(2) .
C14 C15 1.337(2) .
C14 C19 1.449(2) .
C15 H15 0.956(17) .
C15 C16 1.476(2) .
C16 C17 1.470(2) .
C17 H17 1.002(17) .
C17 C18 1.340(2) .
C18 H18 0.951(19) .
C18 C19 1.441(2) .
C19 C20 1.374(2) .
C20 C21 1.439(2) .
C20 C25 1.4491(19) .
C21 H21 0.942(19) .
C21 C22 1.340(2) .
C22 H22 0.952(19) .
C22 C23 1.473(2) .
C23 C24 1.467(2) .
C24 H24 0.975(18) .
C24 C25 1.336(2) .

loop_
_geom_hbond_atom_site_label_D
_geom_hbond_atom_site_label_H
_geom_hbond_atom_site_label_A
_geom_hbond_distance_DH
_geom_hbond_distance_HA
_geom_hbond_distance_DA
_geom_hbond_angle_DHA
_geom_hbond_site_symmetry_A
_geom_hbond_publ_flag
C6 H6 O1 0.970(18) 2.457(18) 3.4110(18) 167.6(14) 4_456 yes
C9 H9 O1 0.966(19) 2.505(19) 3.4481(18) 165.3(15) 4_456 yes
C12 H12 O3 0.982(18) 2.405(18) 3.3433(18) 159.5(14) 3_655 yes
C15 H15 O2 0.956(17) 2.330(17) 3.1808(18) 147.9(13) 8_655 yes
C18 H18 O2 0.951(19) 2.677(18) 3.2385(18) 118.3(13) 6_656 yes

loop_
_geom_torsion_atom_site_label_1
_geom_torsion_atom_site_label_2
_geom_torsion_atom_site_label_3
_geom_torsion_atom_site_label_4
_geom_torsion
_geom_torsion_site_symmetry_1
_geom_torsion_site_symmetry_2
_geom_torsion_site_symmetry_3
_geom_torsion_site_symmetry_4
O1 C4 C5 C6 -178.49(16) . . . .
O2 C11 C12 C13 177.17(15) . . . .
O3 C16 C17 C18 -172.74(15) . . . .
O4 C23 C24 C25 178.77(14) . . . .
C1 C2 C3 C4 -179.65(14) . . . .
C1 C2 C7 C6 -178.99(12) . . . .
C1 C2 C7 C8 1.23(16) . . . .
C1 C14 C15 C16 -174.74(13) . . . .
C1 C14 C19 C18 -178.98(12) . . . .
C1 C14 C19 C20 1.95(16) . . . .
C2 C1 C13 C8 5.46(14) . . . .
C2 C1 C13 C12 -178.91(15) . . . .
C2 C1 C14 C15 51.17(19) . . . .
C2 C1 C14 C19 -126.64(13) . . . .
C2 C1 C25 C20 127.95(12) . . . .
C2 C1 C25 C24 -53.88(19) . . . .
C2 C3 C4 O1 177.78(16) . . . .
C2 C3 C4 C5 -1.6(2) . . . .
C2 C7 C8 C9 -176.41(14) . . . .
C2 C7 C8 C13 2.46(17) . . . .
C3 C2 C7 C6 0.6(2) . . . .
C3 C2 C7 C8 -179.23(14) . . . .
C3 C4 C5 C6 0.9(2) . . . .
C4 C5 C6 C7 0.5(2) . . . .
C5 C6 C7 C2 -1.3(2) . . . .
C5 C6 C7 C8 178.47(15) . . . .
C6 C7 C8 C9 3.8(3) . . . .
C6 C7 C8 C13 -177.29(14) . . . .
C7 C2 C3 C4 0.9(2) . . . .
C7 C8 C9 C10 178.28(15) . . . .
C7 C8 C13 C1 -5.18(16) . . . .
C7 C8 C13 C12 178.82(14) . . . .
C8 C9 C10 C11 1.9(2) . . . .
C9 C8 C13 C1 173.81(13) . . . .
C9 C8 C13 C12 -2.2(2) . . . .
C9 C10 C11 O2 -179.80(16) . . . .
C9 C10 C11 C12 -0.8(2) . . . .
C10 C11 C12 C13 -1.8(2) . . . .
C11 C12 C13 C1 -171.88(13) . . . .
C11 C12 C13 C8 3.3(2) . . . .
C13 C1 C2 C3 176.46(15) . . . .
C13 C1 C2 C7 -4.05(14) . . . .
C13 C1 C14 C15 -67.35(19) . . . .
C13 C1 C14 C19 114.84(13) . . . .
C13 C1 C25 C20 -119.63(12) . . . .
C13 C1 C25 C24 58.54(18) . . . .
C13 C8 C9 C10 -0.5(2) . . . .
C14 C1 C2 C3 49.7(2) . . . .
C14 C1 C2 C7 -130.81(13) . . . .
C14 C1 C13 C8 131.05(13) . . . .
C14 C1 C13 C12 -53.3(2) . . . .
C14 C1 C25 C20 4.08(14) . . . .
C14 C1 C25 C24 -177.75(14) . . . .
C14 C15 C16 O3 171.72(14) . . . .
C14 C15 C16 C17 -7.3(2) . . . .
C14 C19 C20 C21 -179.71(14) . . . .
C14 C19 C20 C25 0.79(16) . . . .
C15 C14 C19 C18 3.0(2) . . . .
C15 C14 C19 C20 -176.04(13) . . . .
C15 C16 C17 C18 6.3(2) . . . .
C16 C17 C18 C19 -0.6(2) . . . .
C17 C18 C19 C14 -4.2(2) . . . .
C17 C18 C19 C20 174.71(15) . . . .
C18 C19 C20 C21 1.3(3) . . . .
C18 C19 C20 C25 -178.16(14) . . . .
C19 C14 C15 C16 2.8(2) . . . .
C19 C20 C21 C22 -178.21(15) . . . .
C19 C20 C25 C1 -3.23(16) . . . .
C19 C20 C25 C24 178.45(13) . . . .
C20 C21 C22 C23 -1.3(2) . . . .
C21 C20 C25 C1 177.21(12) . . . .
C21 C20 C25 C24 -1.1(2) . . . .
C21 C22 C23 O4 -178.58(15) . . . .
C21 C22 C23 C24 1.1(2) . . . .
C22 C23 C24 C25 -0.9(2) . . . .
C23 C24 C25 C1 -177.03(13) . . . .
C23 C24 C25 C20 0.9(2) . . . .
C25 C1 C2 C3 -66.5(2) . . . .
C25 C1 C2 C7 112.98(13) . . . .
C25 C1 C13 C8 -114.79(13) . . . .
C25 C1 C13 C12 60.85(19) . . . .
C25 C1 C14 C15 174.20(14) . . . .
C25 C1 C14 C19 -3.61(14) . . . .
C25 C20 C21 C22 1.3(2) . . . .

_cod_database_fobs_code 4038999
